data_4505596
loop_
_publ_author_name
'Wen, Lili'
'Zhao, Jinbo'
'Lv, Kangle'
'Wu, Yuhui'
'Deng, Kejian'
'Leng, Xiaoke'
'Li, Dongfeng'

_publ_section_title
;
 Visible-Light-Driven Photocatalysts of Metal--Organic Frameworks Derived
 from Multi-Carboxylic Acid and Imidazole-Based Spacer
;
_journal_issue 3
_journal_name_full 'Crystal Growth &amp; Design'
_journal_page_first 1603
_journal_paper_doi 10.1021/cg2016512
_journal_volume 12
_journal_year 2012
_chemical_formula_sum 'C184 H8 Co8 N32 O32'
_chemical_formula_weight 3649.66
_chemical_name_systematic
; 
 ? 
;
_space_group_IT_number 60
_symmetry_cell_setting orthorhombic
_symmetry_space_group_name_Hall '-P 2n 2ab'
_symmetry_space_group_name_H-M 'P b c n'
_atom_sites_solution_hydrogens geom
_atom_sites_solution_primary direct
_atom_sites_solution_secondary difmap
_audit_creation_method SHELXL-97
_cell_angle_alpha 90.00
_cell_angle_beta 90.000(2)
_cell_angle_gamma 90.00
_cell_formula_units_Z 1
_cell_length_a 16.8000(14)
_cell_length_b 11.522(3)
_cell_length_c 20.360(2)
_cell_measurement_temperature 293(2)
_cell_volume 3941.1(11)
_computing_structure_refinement 'SHELXL-97 (Sheldrick, 1997)'
_computing_structure_solution 'SHELXS-97 (Sheldrick, 1990)'
_diffrn_ambient_temperature 293(2)
_diffrn_measured_fraction_theta_full 0.999
_diffrn_measured_fraction_theta_max 0.999
_diffrn_radiation_monochromator graphite
_diffrn_radiation_source 'fine-focus sealed tube'
_diffrn_radiation_type MoK\a
_diffrn_radiation_wavelength 0.71073
_diffrn_reflns_av_R_equivalents 0.1220
_diffrn_reflns_av_sigmaI/netI 0.0863
_diffrn_reflns_limit_h_max 20
_diffrn_reflns_limit_h_min -15
_diffrn_reflns_limit_k_max 13
_diffrn_reflns_limit_k_min -13
_diffrn_reflns_limit_l_max 22
_diffrn_reflns_limit_l_min -24
_diffrn_reflns_number 17628
_diffrn_reflns_theta_full 25.03
_diffrn_reflns_theta_max 25.03
_diffrn_reflns_theta_min 2.14
_exptl_absorpt_coefficient_mu 0.910
_exptl_absorpt_correction_type multi-scan
_exptl_absorpt_process_details 'SADABS(Bruker, 2000)'
_exptl_crystal_colour purple
_exptl_crystal_density_diffrn 1.538
_exptl_crystal_density_method 'not measured'
_exptl_crystal_description plate
_exptl_crystal_F_000 1808
_exptl_crystal_size_max 0.13
_exptl_crystal_size_mid 0.11
_exptl_crystal_size_min 0.10
_refine_diff_density_max 0.978
_refine_diff_density_min -1.865
_refine_diff_density_rms 0.123
_refine_ls_extinction_method none
_refine_ls_goodness_of_fit_ref 0.976
_refine_ls_hydrogen_treatment constr
_refine_ls_matrix_type full
_refine_ls_number_parameters 289
_refine_ls_number_reflns 3481
_refine_ls_number_restraints 0
_refine_ls_restrained_S_all 0.976
_refine_ls_R_factor_all 0.1069
_refine_ls_R_factor_gt 0.0737
_refine_ls_shift/su_max 0.000
_refine_ls_shift/su_mean 0.000
_refine_ls_structure_factor_coef Fsqd
_refine_ls_weighting_details 'calc w=1/[\s^2^(Fo^2^)+(0.1633P)^2^+0.0000P] where P=(Fo^2^+2Fc^2^)/3'
_refine_ls_weighting_scheme calc
_refine_ls_wR_factor_gt 0.1975
_refine_ls_wR_factor_ref 0.2430
_reflns_number_gt 2216
_reflns_number_total 3481
_reflns_threshold_expression >2sigma(I)
_cod_data_source_file cg2016512_si_001.cif
_cod_data_source_block 1
_cod_depositor_comments
;
The following automatic conversions were performed:

'_symmetry_cell_setting' value 'Orthorhombic ' changed to
'orthorhombic' according to
/home/saulius/struct/CIF-dictionaries/cif_core.dic dictionary named
'cif_core.dic' version 2.4.1 from 2010-06-29.

Automatic conversion script
Id: cif_fix_values 1715 2011-07-08 13:25:40Z adriana 
;
_cod_original_cell_volume 3941.1(10)
_cod_original_sg_symbol_H-M Pbcn
_cod_database_code 4505596

loop_
_symmetry_equiv_pos_as_xyz
'x, y, z'
'-x+1/2, -y+1/2, z+1/2'
'x+1/2, -y+1/2, -z'
'-x, y, -z+1/2'
'-x, -y, -z'
'x-1/2, y-1/2, -z-1/2'
'-x-1/2, y-1/2, z'
'x, -y, z-1/2'

loop_
_atom_site_label
_atom_site_type_symbol
_atom_site_fract_x
_atom_site_fract_y
_atom_site_fract_z
_atom_site_U_iso_or_equiv
_atom_site_adp_type
_atom_site_occupancy
_atom_site_symmetry_multiplicity
_atom_site_calc_flag
_atom_site_refinement_flags
O4 O 0.6221(2) 1.2449(4) 1.0518(3) 0.0568(13) Uani 1 1 d .
Co1 Co 0.19439(4) 1.12166(5) 0.96560(4) 0.0296(3) Uani 1 1 d .
O1 O 0.2870(2) 0.9846(3) 0.9663(2) 0.0500(13) Uani 1 1 d .
O2 O 0.3145(2) 1.1688(3) 0.9736(2) 0.0393(11) Uani 1 1 d .
O3 O 0.6588(3) 1.2090(4) 0.9522(2) 0.0563(13) Uani 1 1 d .
N1 N 0.1655(2) 1.0471(4) 0.8756(3) 0.0400(12) Uani 1 1 d .
N2 N 0.1387(3) 0.9078(4) 0.8044(2) 0.0381(12) Uani 1 1 d .
N3 N 0.1078(3) 0.1281(3) 0.5986(3) 0.0384(12) Uani 1 1 d .
N4 N 0.1392(3) -0.0186(4) 0.5350(2) 0.0391(12) Uani 1 1 d .
C1 C 0.1637(3) 0.9348(5) 0.8652(3) 0.0417(14) Uani 1 1 d .
H1 H 0.1782 0.8799 0.8965 0.050 Uiso 1 1 calc R
C2 C 0.1397(4) 1.0953(5) 0.8175(3) 0.0486(16) Uani 1 1 d .
H2 H 0.1340 1.1745 0.8100 0.058 Uiso 1 1 calc R
C3 C 0.1240(4) 1.0123(5) 0.7733(3) 0.0490(16) Uani 1 1 d .
H3 H 0.1067 1.0229 0.7303 0.059 Uiso 1 1 calc R
C4 C 0.1318(3) 0.7938(4) 0.7773(3) 0.0406(14) Uani 1 1 d .
C5 C 0.0946(4) 0.7769(5) 0.7178(3) 0.0591(19) Uani 1 1 d .
H5 H 0.0725 0.8395 0.6954 0.071 Uiso 1 1 calc R
C6 C 0.0900(4) 0.6668(5) 0.6914(3) 0.0572(17) Uani 1 1 d .
H6 H 0.0646 0.6569 0.6512 0.069 Uiso 1 1 calc R
C7 C 0.1215(3) 0.5716(5) 0.7220(3) 0.0446(15) Uani 1 1 d .
C8 C 0.1583(4) 0.5897(5) 0.7828(4) 0.060(2) Uani 1 1 d .
H8 H 0.1802 0.5269 0.8052 0.072 Uiso 1 1 calc R
C9 C 0.1628(4) 0.6991(5) 0.8101(4) 0.0573(18) Uani 1 1 d .
H9 H 0.1869 0.7092 0.8508 0.069 Uiso 1 1 calc R
C10 C 0.1175(3) 0.4543(5) 0.6920(3) 0.0435(15) Uani 1 1 d .
C11 C 0.0466(4) 0.4091(5) 0.6694(3) 0.0463(16) Uani 1 1 d .
H11 H 0.0002 0.4525 0.6738 0.056 Uiso 1 1 calc R
C12 C 0.0428(3) 0.3013(5) 0.6406(3) 0.0434(15) Uani 1 1 d .
H12 H -0.0060 0.2710 0.6274 0.052 Uiso 1 1 calc R
C13 C 0.1118(3) 0.2381(5) 0.6312(3) 0.0412(14) Uani 1 1 d .
C14 C 0.1843(3) 0.2807(5) 0.6532(4) 0.061(2) Uani 1 1 d .
H14 H 0.2307 0.2376 0.6481 0.073 Uiso 1 1 calc R
C15 C 0.1861(4) 0.3884(5) 0.6828(4) 0.058(2) Uani 1 1 d .
H15 H 0.2346 0.4179 0.6970 0.069 Uiso 1 1 calc R
C16 C 0.0453(3) 0.0502(5) 0.6005(3) 0.0458(15) Uani 1 1 d .
H16 H -0.0020 0.0584 0.6238 0.055 Uiso 1 1 calc R
C17 C 0.0662(3) -0.0389(5) 0.5626(3) 0.0424(15) Uani 1 1 d .
H17 H 0.0356 -0.1051 0.5558 0.051 Uiso 1 1 calc R
C18 C 0.1628(3) 0.0818(5) 0.5576(3) 0.0365(13) Uani 1 1 d .
H18 H 0.2110 0.1169 0.5470 0.044 Uiso 1 1 calc R
C19 C 0.3363(3) 1.0633(4) 0.9755(3) 0.0313(13) Uani 1 1 d .
C20 C 0.4212(3) 1.0306(4) 0.9874(3) 0.0295(12) Uani 1 1 d .
C21 C 0.4804(3) 1.1150(4) 0.9892(3) 0.0328(13) Uani 1 1 d .
H21 H 0.4667 1.1923 0.9823 0.039 Uiso 1 1 calc R
C22 C 0.5591(3) 1.0864(4) 1.0010(3) 0.0303(12) Uani 1 1 d .
C23 C 0.6197(3) 1.1852(5) 1.0015(4) 0.0417(15) Uani 1 1 d .

loop_
_atom_site_aniso_label
_atom_site_aniso_U_11
_atom_site_aniso_U_22
_atom_site_aniso_U_33
_atom_site_aniso_U_23
_atom_site_aniso_U_13
_atom_site_aniso_U_12
O4 0.043(3) 0.040(2) 0.087(4) -0.020(3) 0.014(2) -0.0171(19)
Co1 0.0226(5) 0.0180(4) 0.0481(6) -0.0001(3) -0.0018(3) 0.0024(3)
O1 0.021(2) 0.032(2) 0.097(4) 0.010(2) -0.0092(19) -0.0040(17)
O2 0.027(2) 0.0249(19) 0.066(3) -0.0049(19) -0.0032(17) 0.0067(16)
O3 0.045(3) 0.053(3) 0.071(4) 0.019(2) 0.004(2) -0.009(2)
N1 0.032(3) 0.030(2) 0.058(4) -0.008(2) 0.000(2) 0.0028(19)
N2 0.043(3) 0.031(2) 0.041(3) -0.006(2) -0.003(2) 0.004(2)
N3 0.037(3) 0.029(2) 0.049(3) -0.005(2) 0.002(2) -0.0013(19)
N4 0.037(3) 0.024(2) 0.056(3) -0.003(2) 0.002(2) 0.001(2)
C1 0.044(3) 0.035(3) 0.047(4) -0.008(3) -0.003(3) 0.000(3)
C2 0.050(4) 0.031(3) 0.065(5) 0.001(3) 0.005(3) 0.002(3)
C3 0.060(4) 0.040(3) 0.047(4) 0.000(3) -0.002(3) 0.004(3)
C4 0.040(3) 0.034(3) 0.047(4) -0.009(3) -0.001(3) 0.002(2)
C5 0.094(5) 0.041(3) 0.043(4) -0.002(3) -0.025(4) 0.004(3)
C6 0.084(5) 0.047(3) 0.040(4) -0.009(3) -0.009(3) -0.003(3)
C7 0.037(3) 0.037(3) 0.060(4) -0.014(3) -0.005(3) 0.000(3)
C8 0.077(5) 0.039(3) 0.063(5) -0.014(3) -0.026(4) 0.016(3)
C9 0.081(5) 0.038(3) 0.053(4) -0.011(3) -0.026(4) 0.008(3)
C10 0.048(4) 0.035(3) 0.048(4) -0.012(3) -0.008(3) -0.002(3)
C11 0.039(3) 0.042(3) 0.057(4) -0.012(3) 0.000(3) 0.005(3)
C12 0.036(3) 0.038(3) 0.056(4) -0.014(3) -0.004(3) -0.004(2)
C13 0.044(3) 0.033(3) 0.046(4) -0.007(3) 0.002(3) 0.004(2)
C14 0.032(3) 0.052(4) 0.099(6) -0.034(4) -0.014(3) 0.010(3)
C15 0.034(4) 0.055(4) 0.084(6) -0.033(4) -0.011(3) 0.002(3)
C16 0.033(3) 0.045(3) 0.060(4) -0.007(3) 0.007(3) -0.009(3)
C17 0.029(3) 0.036(3) 0.063(4) -0.009(3) 0.003(3) -0.007(2)
C18 0.033(3) 0.032(3) 0.045(4) -0.007(3) 0.002(3) -0.001(2)
C19 0.022(3) 0.026(3) 0.046(4) -0.002(2) 0.000(2) 0.001(2)
C20 0.019(3) 0.023(2) 0.047(3) -0.004(2) -0.001(2) 0.000(2)
C21 0.020(3) 0.021(2) 0.058(4) -0.002(2) 0.002(3) 0.0011(19)
C22 0.021(3) 0.024(2) 0.046(3) -0.004(3) 0.003(2) -0.004(2)
C23 0.017(3) 0.031(3) 0.078(5) -0.008(3) -0.002(3) 0.003(2)

loop_
_atom_type_symbol
_atom_type_description
_atom_type_scat_dispersion_real
_atom_type_scat_dispersion_imag
_atom_type_scat_source
C C 0.0033 0.0016 'International Tables Vol C Tables 4.2.6.8 and 6.1.1.4'
Co Co 0.3494 0.9721 'International Tables Vol C Tables 4.2.6.8 and 6.1.1.4'
N N 0.0061 0.0033 'International Tables Vol C Tables 4.2.6.8 and 6.1.1.4'
O O 0.0106 0.0060 'International Tables Vol C Tables 4.2.6.8 and 6.1.1.4'
H H 0.0000 0.0000 'International Tables Vol C Tables 4.2.6.8 and 6.1.1.4'

loop_
_geom_angle_atom_site_label_1
_geom_angle_atom_site_label_2
_geom_angle_atom_site_label_3
_geom_angle
_geom_angle_site_symmetry_1
_geom_angle_site_symmetry_3
C23 O4 Co1 107.6(4) . 3_577
O4 Co1 N4 107.0(2) 3_477 8_566
O4 Co1 N1 91.10(19) 3_477 .
N4 Co1 N1 105.07(18) 8_566 .
O4 Co1 O2 113.64(17) 3_477 .
N4 Co1 O2 121.86(18) 8_566 .
N1 Co1 O2 113.60(17) . .
O4 Co1 O1 168.31(19) 3_477 .
N4 Co1 O1 84.30(16) 8_566 .
N1 Co1 O1 82.85(17) . .
O2 Co1 O1 60.58(14) . .
C19 O1 Co1 87.1(3) . .
C19 O2 Co1 91.8(3) . .
C1 N1 C2 104.7(5) . .
C1 N1 Co1 123.6(4) . .
C2 N1 Co1 131.5(4) . .
C1 N2 C3 106.0(5) . .
C1 N2 C4 126.4(5) . .
C3 N2 C4 127.5(5) . .
C18 N3 C16 106.3(4) . .
C18 N3 C13 127.0(5) . .
C16 N3 C13 126.7(5) . .
C18 N4 C17 106.1(5) . .
C18 N4 Co1 127.9(4) . 8_565
C17 N4 Co1 125.8(4) . 8_565
N1 C1 N2 112.5(6) . .
N1 C1 H1 123.7 . .
N2 C1 H1 123.7 . .
C3 C2 N1 110.5(5) . .
C3 C2 H2 124.7 . .
N1 C2 H2 124.7 . .
C2 C3 N2 106.2(6) . .
C2 C3 H3 126.9 . .
N2 C3 H3 126.9 . .
C5 C4 C9 119.1(5) . .
C5 C4 N2 120.4(5) . .
C9 C4 N2 120.5(5) . .
C4 C5 C6 119.8(6) . .
C4 C5 H5 120.1 . .
C6 C5 H5 120.1 . .
C7 C6 C5 122.6(6) . .
C7 C6 H6 118.7 . .
C5 C6 H6 118.7 . .
C6 C7 C8 117.0(5) . .
C6 C7 C10 121.7(6) . .
C8 C7 C10 121.3(6) . .
C9 C8 C7 121.1(6) . .
C9 C8 H8 119.5 . .
C7 C8 H8 119.5 . .
C8 C9 C4 120.4(6) . .
C8 C9 H9 119.8 . .
C4 C9 H9 119.8 . .
C11 C10 C15 117.6(5) . .
C11 C10 C7 121.3(5) . .
C15 C10 C7 121.0(5) . .
C12 C11 C10 121.6(5) . .
C12 C11 H11 119.2 . .
C10 C11 H11 119.2 . .
C11 C12 C13 119.7(5) . .
C11 C12 H12 120.1 . .
C13 C12 H12 120.1 . .
C12 C13 C14 120.4(5) . .
C12 C13 N3 119.4(5) . .
C14 C13 N3 120.2(5) . .
C15 C14 C13 118.5(5) . .
C15 C14 H14 120.7 . .
C13 C14 H14 120.7 . .
C14 C15 C10 122.1(6) . .
C14 C15 H15 118.9 . .
C10 C15 H15 118.9 . .
C17 C16 N3 106.5(5) . .
C17 C16 H16 126.7 . .
N3 C16 H16 126.7 . .
C16 C17 N4 110.0(5) . .
C16 C17 H17 125.0 . .
N4 C17 H17 125.0 . .
N4 C18 N3 111.1(5) . .
N4 C18 H18 124.5 . .
N3 C18 H18 124.5 . .
O1 C19 O2 120.1(5) . .
O1 C19 C20 118.5(5) . .
O2 C19 C20 121.4(5) . .
C21 C20 C22 119.8(4) . 5_677
C21 C20 C19 120.6(4) . .
C22 C20 C19 119.5(4) 5_677 .
C22 C21 C20 121.4(4) . .
C22 C21 H21 119.3 . .
C20 C21 H21 119.3 . .
C21 C22 C20 118.8(4) . 5_677
C21 C22 C23 117.4(4) . .
C20 C22 C23 123.8(4) 5_677 .
O3 C23 O4 122.4(5) . .
O3 C23 C22 121.0(6) . .
O4 C23 C22 116.3(6) . .

loop_
_geom_bond_atom_site_label_1
_geom_bond_atom_site_label_2
_geom_bond_distance
_geom_bond_site_symmetry_2
O4 C23 1.234(8) .
O4 Co1 1.991(4) 3_577
Co1 O4 1.991(4) 3_477
Co1 N4 2.065(5) 8_566
Co1 N1 2.082(5) .
Co1 O2 2.096(4) .
Co1 O1 2.217(4) .
O1 C19 1.243(6) .
O2 C19 1.270(7) .
O3 C23 1.231(8) .
N1 C1 1.311(7) .
N1 C2 1.377(8) .
N2 C1 1.344(7) .
N2 C3 1.383(7) .
N2 C4 1.431(7) .
N3 C18 1.353(7) .
N3 C16 1.381(7) .
N3 C13 1.433(7) .
N4 C18 1.307(7) .
N4 C17 1.370(7) .
N4 Co1 2.065(5) 8_565
C1 H1 0.9300 .
C2 C3 1.339(8) .
C2 H2 0.9300 .
C3 H3 0.9300 .
C4 C5 1.377(8) .
C4 C9 1.381(8) .
C5 C6 1.379(8) .
C5 H5 0.9300 .
C6 C7 1.367(8) .
C6 H6 0.9300 .
C7 C8 1.400(9) .
C7 C10 1.485(8) .
C8 C9 1.380(8) .
C8 H8 0.9300 .
C9 H9 0.9300 .
C10 C11 1.379(8) .
C10 C15 1.393(8) .
C11 C12 1.376(7) .
C11 H11 0.9300 .
C12 C13 1.382(8) .
C12 H12 0.9300 .
C13 C14 1.387(8) .
C14 C15 1.380(8) .
C14 H14 0.9300 .
C15 H15 0.9300 .
C16 C17 1.331(8) .
C16 H16 0.9300 .
C17 H17 0.9300 .
C18 H18 0.9300 .
C19 C20 1.496(7) .
C20 C21 1.391(7) .
C20 C22 1.407(7) 5_677
C21 C22 1.385(7) .
C21 H21 0.9300 .
C22 C20 1.407(7) 5_677
C22 C23 1.527(7) .
